data_7062714
loop_
_publ_author_name
'Chaudhary, Virendra Kumar'
'Singh, Sain'
'Kumar, Kapil'
'Choudhury, Angshuman R.'
'Ghosh, Kaushik'

_publ_section_title
;
 Facile synthesis of benzoxazole derivatives by a multi-component reaction
 catalysed by copper complexes capable of generating phenoxyl radical
 complex
;
_journal_issue 41
_journal_name_full 'New Journal of Chemistry'
_journal_page_first 18995
_journal_page_last 19004
_journal_paper_doi 10.1039/D3NJ03160H
_journal_volume 47
_journal_year 2023
_chemical_formula_moiety 'C26 H29 Cl2 Cu N3 O'
_chemical_formula_sum 'C26 H29 Cl2 Cu N3 O'
_chemical_formula_weight 533.96
_space_group_crystal_system monoclinic
_space_group_IT_number 14
_space_group_name_Hall '-P 2yn'
_space_group_name_H-M_alt 'P 1 21/n 1'
_atom_sites_solution_hydrogens geom
_atom_sites_solution_primary dual
_audit_creation_date 2021-04-29
_audit_creation_method
;
Olex2 1.3
(compiled 2020.11.12 svn.r5f609507 for OlexSys, GUI svn.r6272)
;
_audit_update_record
;
2022-12-01 deposited with the CCDC.	2023-09-15 downloaded from the CCDC.
;
_cell_angle_alpha 90
_cell_angle_beta 96.271(3)
_cell_angle_gamma 90
_cell_formula_units_Z 4
_cell_length_a 13.9524(5)
_cell_length_b 12.3044(4)
_cell_length_c 15.0863(6)
_cell_measurement_reflns_used 5205
_cell_measurement_temperature 296.0(2)
_cell_measurement_theta_max 27.8870
_cell_measurement_theta_min 2.6470
_cell_volume 2574.46(16)
_computing_cell_refinement 'CrysAlisPro 1.171.39.35c (Rigaku OD, 2017)'
_computing_data_collection 'CrysAlisPro 1.171.39.35c (Rigaku OD, 2017)'
_computing_data_reduction 'CrysAlisPro 1.171.39.35c (Rigaku OD, 2017)'
_computing_molecular_graphics 'Olex2 1.3 (Dolomanov et al., 2009)'
_computing_publication_material 'Olex2 1.3 (Dolomanov et al., 2009)'
_computing_structure_refinement 'SHELXL 2017/1 (Sheldrick, 2015)'
_computing_structure_solution 'SHELXT 2014/5 (Sheldrick, 2014)'
_diffrn_ambient_temperature 296.0(2)
_diffrn_detector 'CCD plate'
_diffrn_measured_fraction_theta_full 0.998
_diffrn_measured_fraction_theta_max 0.939
_diffrn_measurement_details
;
List of Runs (angles in degrees, time in seconds):

  # Type    Start    End  Width  t~exp~   \w     \q     \k     \f   Frames
#--------------------------------------------------------------------------
  1  \w    -69.00 118.20   0.30    3.00    --   29.89  54.00-180.00  624
  2  \w    -69.00 118.20   0.30    3.00    --   29.89  54.00   0.00  624
  3  \w    -69.00  20.10   0.30    3.00    --   29.89  54.00  90.00  297
;
_diffrn_measurement_device 'two-circle diffractometer'
_diffrn_measurement_device_type 'XtaLAB Mini (ROW)'
_diffrn_measurement_method '\w scans'
_diffrn_orient_matrix_type 'CrysAlisPro convention (1999,Acta A55,543-557)'
_diffrn_orient_matrix_UB_11 0.0439803000
_diffrn_orient_matrix_UB_12 0.0170442000
_diffrn_orient_matrix_UB_13 0.0240031000
_diffrn_orient_matrix_UB_21 0.0162684000
_diffrn_orient_matrix_UB_22 0.0188586000
_diffrn_orient_matrix_UB_23 -0.0402100000
_diffrn_orient_matrix_UB_31 -0.0203836000
_diffrn_orient_matrix_UB_32 0.0517416000
_diffrn_orient_matrix_UB_33 0.0067189000
_diffrn_radiation_monochromator graphite
_diffrn_radiation_probe x-ray
_diffrn_radiation_type 'Mo K\a'
_diffrn_radiation_wavelength 0.71073
_diffrn_reflns_av_R_equivalents 0.0350
_diffrn_reflns_av_unetI/netI 0.0398
_diffrn_reflns_Laue_measured_fraction_full 0.998
_diffrn_reflns_Laue_measured_fraction_max 0.939
_diffrn_reflns_limit_h_max 19
_diffrn_reflns_limit_h_min -21
_diffrn_reflns_limit_k_max 18
_diffrn_reflns_limit_k_min -18
_diffrn_reflns_limit_l_max 18
_diffrn_reflns_limit_l_min -20
_diffrn_reflns_number 29831
_diffrn_reflns_point_group_measured_fraction_full 0.998
_diffrn_reflns_point_group_measured_fraction_max 0.939
_diffrn_reflns_theta_full 25.242
_diffrn_reflns_theta_max 32.809
_diffrn_reflns_theta_min 2.511
_diffrn_source 'fine-focus sealed X-ray tube'
_diffrn_source_type 'Rigaku (Mo) X-ray Source'
_exptl_absorpt_coefficient_mu 1.079
_exptl_absorpt_correction_T_max 1.00000
_exptl_absorpt_correction_T_min 0.80251
_exptl_absorpt_correction_type multi-scan
_exptl_absorpt_process_details
;
CrysAlisPro 1.171.39.35c (Rigaku Oxford Diffraction, 2017)
Empirical absorption correction using spherical harmonics,
 implemented in SCALE3 ABSPACK scaling algorithm.
;
_exptl_crystal_colour 'clear dark brown'
_exptl_crystal_colour_lustre clear
_exptl_crystal_colour_modifier dark
_exptl_crystal_colour_primary brown
_exptl_crystal_density_diffrn 1.378
_exptl_crystal_description plate
_exptl_crystal_F_000 1108
_exptl_crystal_size_max 0.5
_exptl_crystal_size_mid 0.38
_exptl_crystal_size_min 0.26
_refine_diff_density_max 1.147
_refine_diff_density_min -0.635
_refine_diff_density_rms 0.076
_refine_ls_extinction_method none
_refine_ls_goodness_of_fit_ref 1.035
_refine_ls_hydrogen_treatment constr
_refine_ls_matrix_type full
_refine_ls_number_parameters 304
_refine_ls_number_reflns 8962
_refine_ls_number_restraints 0
_refine_ls_restrained_S_all 1.035
_refine_ls_R_factor_all 0.0999
_refine_ls_R_factor_gt 0.0568
_refine_ls_shift/su_max 0.001
_refine_ls_shift/su_mean 0.000
_refine_ls_structure_factor_coef Fsqd
_refine_ls_weighting_details 'w=1/[\s^2^(Fo^2^)+(0.1002P)^2^+0.4472P] where P=(Fo^2^+2Fc^2^)/3'
_refine_ls_weighting_scheme calc
_refine_ls_wR_factor_gt 0.1561
_refine_ls_wR_factor_ref 0.1933
_reflns_Friedel_coverage 0.000
_reflns_number_gt 5356
_reflns_number_total 8962
_reflns_threshold_expression 'I > 2\s(I)'
_cod_data_source_file d3nj03160h2.cif
_cod_data_source_block vc-0191_rt
_cod_depositor_comments 'Adding full bibliography for 7062713--7062714.cif.'
_cod_database_code 7062714
_shelx_shelxl_version_number 2017/1
_shelx_space_group_comment
;
The symmetry employed for this shelxl refinement is uniquely defined
by the following loop, which should always be used as a source of
symmetry information in preference to the above space-group names.
They are only intended as comments.
;
_reflns_odcompleteness_completeness 99.86
_reflns_odcompleteness_iscentric 1
_reflns_odcompleteness_theta 25.30
_olex2_refinement_description
;
1. Fixed Uiso
 At 1.2 times of:
  All C(H) groups
 At 1.5 times of:
  All C(H,H,H) groups
2.a Aromatic/amide H refined with riding coordinates:
 C18(H18), C12(H12), C16(H16), C4(H4), C9(H9), C11(H11), C2(H2), C10(H10),
 C3(H3), C7(H7), C8(H8)
2.b Idealised Me refined as rotating group:
 C20(H20A,H20B,H20C), C21(H21A,H21B,H21C), C22(H22A,H22B,H22C), C24(H24A,H24B,
 H24C), C26(H26A,H26B,H26C), C25(H25A,H25B,H25C)
;
_olex2_submission_special_instructions 'No special instructions were received'
_oxdiff_exptl_absorpt_empirical_details
;
Empirical correction (ABSPACK) includes:
- Absorption correction using spherical harmonics
- Frame scaling
;
_oxdiff_exptl_absorpt_empirical_full_max 1.251
_oxdiff_exptl_absorpt_empirical_full_min 0.852

loop_
_space_group_symop_operation_xyz
'x, y, z'
'-x+1/2, y+1/2, -z+1/2'
'-x, -y, -z'
'x-1/2, -y-1/2, z-1/2'

loop_
_atom_site_label
_atom_site_type_symbol
_atom_site_fract_x
_atom_site_fract_y
_atom_site_fract_z
_atom_site_U_iso_or_equiv
_atom_site_adp_type
_atom_site_occupancy
_atom_site_site_symmetry_order
_atom_site_calc_flag
_atom_site_refinement_flags_posn
_atom_site_refinement_flags_adp
_atom_site_refinement_flags_occupancy
_atom_site_disorder_assembly
_atom_site_disorder_group
Cu1 Cu 0.47477(2) 0.47668(2) 0.33773(2) 0.04467(13) Uani 1 1 d . . . . .
Cl1 Cl 0.39267(6) 0.44407(7) 0.20738(6) 0.0700(2) Uani 1 1 d . . . . .
Cl2 Cl 0.23198(6) 0.52716(8) 0.34193(7) 0.0765(3) Uani 1 1 d . . . . .
O1 O 0.53860(12) 0.34247(13) 0.35138(13) 0.0486(4) Uani 1 1 d . . . . .
N1 N 0.58358(14) 0.55012(16) 0.40467(15) 0.0424(4) Uani 1 1 d . . . . .
N3 N 0.40635(14) 0.60752(17) 0.37958(14) 0.0455(4) Uani 1 1 d . . . . .
N2 N 0.56323(15) 0.65741(17) 0.42680(17) 0.0520(5) Uani 1 1 d . . . . .
C18 C 0.79722(16) 0.3794(2) 0.41986(16) 0.0424(5) Uani 1 1 d . . . . .
H18 H 0.838623 0.431161 0.447954 0.051 Uiso 1 1 calc R U . . .
C13 C 0.69802(16) 0.40297(18) 0.40347(16) 0.0397(5) Uani 1 1 d . . . . .
C14 C 0.63225(17) 0.32536(18) 0.36302(17) 0.0407(5) Uani 1 1 d . . . . .
C15 C 0.66966(18) 0.22317(18) 0.33608(16) 0.0424(5) Uani 1 1 d . . . . .
C5 C 0.46809(17) 0.68685(19) 0.40789(17) 0.0450(5) Uani 1 1 d . . . . .
C12 C 0.66952(17) 0.51116(19) 0.42565(17) 0.0420(5) Uani 1 1 d . . . . .
H12 H 0.715328 0.555737 0.456819 0.050 Uiso 1 1 calc R U . . .
C16 C 0.76823(18) 0.20683(19) 0.35341(17) 0.0469(5) Uani 1 1 d . . . . .
H16 H 0.792685 0.140858 0.335891 0.056 Uiso 1 1 calc R U . . .
C6 C 0.63769(18) 0.73123(19) 0.46223(19) 0.0475(6) Uani 1 1 d . . . . .
C17 C 0.83411(17) 0.2820(2) 0.39530(17) 0.0444(5) Uani 1 1 d . . . . .
C4 C 0.4382(2) 0.7950(2) 0.4173(2) 0.0574(7) Uani 1 1 d . . . . .
H4 H 0.482215 0.849130 0.436407 0.069 Uiso 1 1 calc R U . . .
C19 C 0.94165(18) 0.2510(2) 0.41096(19) 0.0512(6) Uani 1 1 d . . . . .
C1 C 0.31132(19) 0.6337(3) 0.36591(19) 0.0543(6) Uani 1 1 d . . . . .
C23 C 0.6030(2) 0.1358(2) 0.28935(19) 0.0517(6) Uani 1 1 d . . . . .
C9 C 0.7768(2) 0.8773(3) 0.5292(3) 0.0726(9) Uani 1 1 d . . . . .
H9 H 0.822690 0.927869 0.551673 0.087 Uiso 1 1 calc R U . . .
C11 C 0.6959(2) 0.7805(2) 0.4054(2) 0.0592(7) Uani 1 1 d . . . . .
H11 H 0.688386 0.764917 0.344740 0.071 Uiso 1 1 calc R U . . .
C2 C 0.2771(2) 0.7364(3) 0.3730(2) 0.0663(8) Uani 1 1 d . . . . .
H2 H 0.211510 0.751109 0.361686 0.080 Uiso 1 1 calc R U . . .
C10 C 0.7659(2) 0.8538(3) 0.4405(3) 0.0725(9) Uani 1 1 d . . . . .
H10 H 0.805703 0.887021 0.402997 0.087 Uiso 1 1 calc R U . . .
C3 C 0.3421(2) 0.8180(3) 0.3975(2) 0.0677(8) Uani 1 1 d . . . . .
H3 H 0.320720 0.889304 0.400575 0.081 Uiso 1 1 calc R U . . .
C7 C 0.6507(2) 0.7517(3) 0.5524(2) 0.0643(8) Uani 1 1 d . . . . .
H7 H 0.613625 0.715974 0.590862 0.077 Uiso 1 1 calc R U . . .
C20 C 1.0029(2) 0.3454(3) 0.4530(3) 0.0722(9) Uani 1 1 d . . . . .
H20A H 0.995655 0.407427 0.414333 0.108 Uiso 1 1 calc R U . . .
H20B H 1.069418 0.323996 0.461402 0.108 Uiso 1 1 calc R U . . .
H20C H 0.981756 0.363581 0.509655 0.108 Uiso 1 1 calc R U . . .
C21 C 0.9525(3) 0.1520(3) 0.4726(3) 0.0792(10) Uani 1 1 d . . . . .
H21A H 0.930008 0.169922 0.528677 0.119 Uiso 1 1 calc R U . . .
H21B H 1.019152 0.131256 0.482116 0.119 Uiso 1 1 calc R U . . .
H21C H 0.915169 0.092821 0.445584 0.119 Uiso 1 1 calc R U . . .
C22 C 0.9785(2) 0.2248(3) 0.3216(2) 0.0713(9) Uani 1 1 d . . . . .
H22A H 0.941231 0.166384 0.293221 0.107 Uiso 1 1 calc R U . . .
H22B H 1.045032 0.203574 0.331495 0.107 Uiso 1 1 calc R U . . .
H22C H 0.972405 0.287917 0.284056 0.107 Uiso 1 1 calc R U . . .
C24 C 0.5383(3) 0.0896(3) 0.3543(3) 0.0802(11) Uani 1 1 d . . . . .
H24A H 0.576846 0.051675 0.401031 0.120 Uiso 1 1 calc R U . . .
H24B H 0.492991 0.040198 0.323511 0.120 Uiso 1 1 calc R U . . .
H24C H 0.504192 0.147703 0.379451 0.120 Uiso 1 1 calc R U . . .
C26 C 0.6611(3) 0.0414(3) 0.2560(3) 0.0850(12) Uani 1 1 d . . . . .
H26A H 0.702542 0.068179 0.214124 0.127 Uiso 1 1 calc R U . . .
H26B H 0.617752 -0.011719 0.227372 0.127 Uiso 1 1 calc R U . . .
H26C H 0.699423 0.008453 0.305553 0.127 Uiso 1 1 calc R U . . .
C8 C 0.7204(3) 0.8269(3) 0.5851(3) 0.0771(10) Uani 1 1 d . . . . .
H8 H 0.728644 0.842893 0.645694 0.092 Uiso 1 1 calc R U . . .
C25 C 0.5431(3) 0.1843(3) 0.2074(3) 0.0879(12) Uani 1 1 d . . . . .
H25A H 0.500312 0.238612 0.226239 0.132 Uiso 1 1 calc R U . . .
H25B H 0.506152 0.127759 0.175888 0.132 Uiso 1 1 calc R U . . .
H25C H 0.585405 0.216702 0.168809 0.132 Uiso 1 1 calc R U . . .

loop_
_atom_site_aniso_label
_atom_site_aniso_U_11
_atom_site_aniso_U_22
_atom_site_aniso_U_33
_atom_site_aniso_U_23
_atom_site_aniso_U_13
_atom_site_aniso_U_12
Cu1 0.03820(18) 0.03923(18) 0.0553(2) -0.00163(12) -0.00044(14) 0.00046(10)
Cl1 0.0748(5) 0.0624(4) 0.0668(5) -0.0076(4) -0.0188(4) 0.0014(4)
Cl2 0.0445(4) 0.0869(6) 0.0962(7) 0.0020(5) -0.0013(4) -0.0049(3)
O1 0.0388(8) 0.0371(8) 0.0689(12) -0.0050(8) 0.0017(8) 0.0011(6)
N1 0.0381(9) 0.0344(8) 0.0539(12) -0.0046(8) 0.0017(8) 0.0034(7)
N3 0.0376(10) 0.0486(11) 0.0495(12) -0.0008(9) 0.0016(8) 0.0043(8)
N2 0.0389(10) 0.0382(10) 0.0770(16) -0.0134(10) -0.0023(10) 0.0056(8)
C18 0.0388(11) 0.0447(11) 0.0428(13) 0.0012(10) 0.0012(9) 0.0029(9)
C13 0.0372(10) 0.0385(10) 0.0435(12) 0.0006(9) 0.0045(9) 0.0052(8)
C14 0.0433(11) 0.0351(10) 0.0437(12) 0.0028(9) 0.0050(9) 0.0022(8)
C15 0.0494(12) 0.0363(10) 0.0415(13) -0.0007(9) 0.0050(10) 0.0033(9)
C5 0.0434(12) 0.0431(11) 0.0484(14) -0.0018(10) 0.0048(10) 0.0086(9)
C12 0.0371(11) 0.0405(11) 0.0478(14) -0.0047(10) 0.0025(10) 0.0017(9)
C16 0.0539(14) 0.0394(11) 0.0472(14) -0.0028(10) 0.0040(11) 0.0114(10)
C6 0.0443(12) 0.0357(10) 0.0614(16) -0.0077(10) 0.0015(11) 0.0040(9)
C17 0.0437(12) 0.0468(12) 0.0426(13) 0.0054(10) 0.0042(10) 0.0098(10)
C4 0.0570(15) 0.0441(13) 0.0708(19) -0.0059(12) 0.0048(13) 0.0113(11)
C19 0.0420(12) 0.0585(15) 0.0523(15) 0.0040(12) 0.0020(11) 0.0170(11)
C1 0.0415(12) 0.0657(16) 0.0550(16) 0.0044(13) 0.0029(11) 0.0061(11)
C23 0.0597(15) 0.0394(11) 0.0555(15) -0.0088(11) 0.0038(12) 0.0010(10)
C9 0.0516(16) 0.0560(16) 0.107(3) -0.0222(18) -0.0081(17) -0.0007(13)
C11 0.0562(15) 0.0588(15) 0.0609(18) 0.0037(13) -0.0015(13) -0.0042(13)
C2 0.0451(14) 0.0726(19) 0.080(2) 0.0048(16) 0.0014(14) 0.0229(14)
C10 0.0609(18) 0.0589(17) 0.097(3) 0.0145(17) 0.0046(17) -0.0106(14)
C3 0.0635(18) 0.0555(16) 0.084(2) -0.0010(15) 0.0055(16) 0.0246(14)
C7 0.0584(16) 0.0697(18) 0.0658(19) -0.0165(15) 0.0115(14) -0.0043(14)
C20 0.0482(15) 0.080(2) 0.084(2) -0.0056(18) -0.0096(15) 0.0124(15)
C21 0.0633(19) 0.080(2) 0.092(3) 0.035(2) 0.0014(18) 0.0202(17)
C22 0.0534(16) 0.090(2) 0.071(2) -0.0042(18) 0.0117(15) 0.0189(16)
C24 0.091(2) 0.0603(18) 0.094(3) -0.0170(18) 0.030(2) -0.0250(18)
C26 0.085(3) 0.0603(18) 0.110(3) -0.0407(19) 0.010(2) 0.0003(17)
C8 0.0667(19) 0.089(2) 0.074(2) -0.0352(19) -0.0011(17) 0.0014(18)
C25 0.108(3) 0.067(2) 0.079(2) -0.0112(18) -0.033(2) -0.012(2)

loop_
_atom_type_symbol
_atom_type_description
_atom_type_scat_dispersion_real
_atom_type_scat_dispersion_imag
_atom_type_scat_source
C C 0.0033 0.0016 'International Tables Vol C Tables 4.2.6.8 and 6.1.1.4'
H H 0.0000 0.0000 'International Tables Vol C Tables 4.2.6.8 and 6.1.1.4'
Cl Cl 0.1484 0.1585 'International Tables Vol C Tables 4.2.6.8 and 6.1.1.4'
Cu Cu 0.3201 1.2651 'International Tables Vol C Tables 4.2.6.8 and 6.1.1.4'
N N 0.0061 0.0033 'International Tables Vol C Tables 4.2.6.8 and 6.1.1.4'
O O 0.0106 0.0060 'International Tables Vol C Tables 4.2.6.8 and 6.1.1.4'

loop_
_geom_angle_atom_site_label_1
_geom_angle_atom_site_label_2
_geom_angle_atom_site_label_3
_geom_angle
_geom_angle_site_symmetry_1
_geom_angle_site_symmetry_3
_geom_angle_publ_flag
O1 Cu1 Cl1 97.59(6) . . ?
O1 Cu1 N1 91.01(8) . . ?
O1 Cu1 N3 155.09(9) . . ?
N1 Cu1 Cl1 147.80(7) . . ?
N1 Cu1 N3 80.55(8) . . ?
N3 Cu1 Cl1 102.01(6) . . ?
C14 O1 Cu1 127.41(15) . . ?
N2 N1 Cu1 113.20(15) . . ?
C12 N1 Cu1 126.95(17) . . ?
C12 N1 N2 119.8(2) . . ?
C5 N3 Cu1 111.89(15) . . ?
C5 N3 C1 117.3(2) . . ?
C1 N3 Cu1 129.20(19) . . ?
N1 N2 C6 121.85(19) . . ?
C5 N2 N1 114.6(2) . . ?
C5 N2 C6 123.5(2) . . ?
C13 C18 H18 119.3 . . ?
C17 C18 H18 119.3 . . ?
C17 C18 C13 121.5(2) . . ?
C18 C13 C14 121.0(2) . . ?
C18 C13 C12 116.1(2) . . ?
C14 C13 C12 122.8(2) . . ?
O1 C14 C13 122.5(2) . . ?
O1 C14 C15 119.2(2) . . ?
C13 C14 C15 118.3(2) . . ?
C14 C15 C23 121.3(2) . . ?
C16 C15 C14 117.2(2) . . ?
C16 C15 C23 121.5(2) . . ?
N3 C5 N2 116.5(2) . . ?
N3 C5 C4 122.3(2) . . ?
N2 C5 C4 121.2(2) . . ?
N1 C12 C13 123.8(2) . . ?
N1 C12 H12 118.1 . . ?
C13 C12 H12 118.1 . . ?
C15 C16 H16 117.4 . . ?
C15 C16 C17 125.2(2) . . ?
C17 C16 H16 117.4 . . ?
C11 C6 N2 119.7(3) . . ?
C7 C6 N2 119.7(3) . . ?
C7 C6 C11 120.6(3) . . ?
C18 C17 C16 116.8(2) . . ?
C18 C17 C19 124.2(2) . . ?
C16 C17 C19 119.0(2) . . ?
C5 C4 H4 121.1 . . ?
C3 C4 C5 117.8(3) . . ?
C3 C4 H4 121.1 . . ?
C20 C19 C17 111.3(2) . . ?
C21 C19 C17 108.7(2) . . ?
C21 C19 C20 109.7(3) . . ?
C22 C19 C17 109.4(2) . . ?
C22 C19 C20 107.3(3) . . ?
C22 C19 C21 110.3(3) . . ?
N3 C1 Cl2 116.4(2) . . ?
N3 C1 C2 123.7(3) . . ?
C2 C1 Cl2 119.9(2) . . ?
C24 C23 C15 109.8(2) . . ?
C24 C23 C26 107.6(3) . . ?
C24 C23 C25 110.9(3) . . ?
C26 C23 C15 111.4(2) . . ?
C26 C23 C25 106.9(3) . . ?
C25 C23 C15 110.2(2) . . ?
C10 C9 H9 120.0 . . ?
C10 C9 C8 120.1(3) . . ?
C8 C9 H9 120.0 . . ?
C6 C11 H11 120.5 . . ?
C6 C11 C10 118.9(3) . . ?
C10 C11 H11 120.5 . . ?
C1 C2 H2 120.9 . . ?
C1 C2 C3 118.2(3) . . ?
C3 C2 H2 120.9 . . ?
C9 C10 C11 120.7(3) . . ?
C9 C10 H10 119.6 . . ?
C11 C10 H10 119.6 . . ?
C4 C3 C2 120.6(3) . . ?
C4 C3 H3 119.7 . . ?
C2 C3 H3 119.7 . . ?
C6 C7 H7 120.5 . . ?
C6 C7 C8 119.0(3) . . ?
C8 C7 H7 120.5 . . ?
C19 C20 H20A 109.5 . . ?
C19 C20 H20B 109.5 . . ?
C19 C20 H20C 109.5 . . ?
H20A C20 H20B 109.5 . . ?
H20A C20 H20C 109.5 . . ?
H20B C20 H20C 109.5 . . ?
C19 C21 H21A 109.5 . . ?
C19 C21 H21B 109.5 . . ?
C19 C21 H21C 109.5 . . ?
H21A C21 H21B 109.5 . . ?
H21A C21 H21C 109.5 . . ?
H21B C21 H21C 109.5 . . ?
C19 C22 H22A 109.5 . . ?
C19 C22 H22B 109.5 . . ?
C19 C22 H22C 109.5 . . ?
H22A C22 H22B 109.5 . . ?
H22A C22 H22C 109.5 . . ?
H22B C22 H22C 109.5 . . ?
C23 C24 H24A 109.5 . . ?
C23 C24 H24B 109.5 . . ?
C23 C24 H24C 109.5 . . ?
H24A C24 H24B 109.5 . . ?
H24A C24 H24C 109.5 . . ?
H24B C24 H24C 109.5 . . ?
C23 C26 H26A 109.5 . . ?
C23 C26 H26B 109.5 . . ?
C23 C26 H26C 109.5 . . ?
H26A C26 H26B 109.5 . . ?
H26A C26 H26C 109.5 . . ?
H26B C26 H26C 109.5 . . ?
C9 C8 C7 120.7(3) . . ?
C9 C8 H8 119.7 . . ?
C7 C8 H8 119.7 . . ?
C23 C25 H25A 109.5 . . ?
C23 C25 H25B 109.5 . . ?
C23 C25 H25C 109.5 . . ?
H25A C25 H25B 109.5 . . ?
H25A C25 H25C 109.5 . . ?
H25B C25 H25C 109.5 . . ?

loop_
_geom_bond_atom_site_label_1
_geom_bond_atom_site_label_2
_geom_bond_distance
_geom_bond_site_symmetry_2
_geom_bond_publ_flag
Cu1 Cl1 2.2018(8) . ?
Cu1 O1 1.8768(16) . ?
Cu1 N1 1.951(2) . ?
Cu1 N3 2.008(2) . ?
Cl2 C1 1.728(3) . ?
O1 C14 1.316(3) . ?
N1 N2 1.399(3) . ?
N1 C12 1.298(3) . ?
N3 C5 1.340(3) . ?
N3 C1 1.358(3) . ?
N2 C5 1.376(3) . ?
N2 C6 1.438(3) . ?
C18 H18 0.9300 . ?
C18 C13 1.409(3) . ?
C18 C17 1.372(3) . ?
C13 C14 1.416(3) . ?
C13 C12 1.439(3) . ?
C14 C15 1.437(3) . ?
C15 C16 1.386(3) . ?
C15 C23 1.541(3) . ?
C5 C4 1.406(3) . ?
C12 H12 0.9300 . ?
C16 H16 0.9300 . ?
C16 C17 1.404(4) . ?
C6 C11 1.384(4) . ?
C6 C7 1.375(4) . ?
C17 C19 1.541(3) . ?
C4 H4 0.9300 . ?
C4 C3 1.371(4) . ?
C19 C20 1.537(4) . ?
C19 C21 1.529(4) . ?
C19 C22 1.528(4) . ?
C1 C2 1.359(4) . ?
C23 C24 1.513(4) . ?
C23 C26 1.534(4) . ?
C23 C25 1.535(4) . ?
C9 H9 0.9300 . ?
C9 C10 1.361(5) . ?
C9 C8 1.363(5) . ?
C11 H11 0.9300 . ?
C11 C10 1.390(4) . ?
C2 H2 0.9300 . ?
C2 C3 1.377(5) . ?
C10 H10 0.9300 . ?
C3 H3 0.9300 . ?
C7 H7 0.9300 . ?
C7 C8 1.393(5) . ?
C20 H20A 0.9600 . ?
C20 H20B 0.9600 . ?
C20 H20C 0.9600 . ?
C21 H21A 0.9600 . ?
C21 H21B 0.9600 . ?
C21 H21C 0.9600 . ?
C22 H22A 0.9600 . ?
C22 H22B 0.9600 . ?
C22 H22C 0.9600 . ?
C24 H24A 0.9600 . ?
C24 H24B 0.9600 . ?
C24 H24C 0.9600 . ?
C26 H26A 0.9600 . ?
C26 H26B 0.9600 . ?
C26 H26C 0.9600 . ?
C8 H8 0.9300 . ?
C25 H25A 0.9600 . ?
C25 H25B 0.9600 . ?
C25 H25C 0.9600 . ?

loop_
_geom_torsion_atom_site_label_1
_geom_torsion_atom_site_label_2
_geom_torsion_atom_site_label_3
_geom_torsion_atom_site_label_4
_geom_torsion
_geom_torsion_site_symmetry_1
_geom_torsion_site_symmetry_2
_geom_torsion_site_symmetry_3
_geom_torsion_site_symmetry_4
_geom_torsion_publ_flag
Cu1 O1 C14 C13 27.4(3) . . . . ?
Cu1 O1 C14 C15 -154.36(18) . . . . ?
Cu1 N1 N2 C5 8.0(3) . . . . ?
Cu1 N1 N2 C6 -169.1(2) . . . . ?
Cu1 N1 C12 C13 -1.4(4) . . . . ?
Cu1 N3 C5 N2 -17.1(3) . . . . ?
Cu1 N3 C5 C4 162.3(2) . . . . ?
Cu1 N3 C1 Cl2 23.0(3) . . . . ?
Cu1 N3 C1 C2 -159.2(3) . . . . ?
Cl1 Cu1 O1 C14 122.4(2) . . . . ?
Cl2 C1 C2 C3 176.1(3) . . . . ?
O1 C14 C15 C16 -177.1(2) . . . . ?
O1 C14 C15 C23 3.3(4) . . . . ?
N1 Cu1 O1 C14 -26.5(2) . . . . ?
N1 N2 C5 N3 6.4(4) . . . . ?
N1 N2 C5 C4 -173.1(3) . . . . ?
N1 N2 C6 C11 78.7(3) . . . . ?
N1 N2 C6 C7 -100.9(3) . . . . ?
N3 Cu1 O1 C14 -95.9(3) . . . . ?
N3 C5 C4 C3 0.8(4) . . . . ?
N3 C1 C2 C3 -1.6(5) . . . . ?
N2 N1 C12 C13 -178.1(2) . . . . ?
N2 C5 C4 C3 -179.8(3) . . . . ?
N2 C6 C11 C10 178.4(2) . . . . ?
N2 C6 C7 C8 -177.3(3) . . . . ?
C18 C13 C14 O1 176.1(2) . . . . ?
C18 C13 C14 C15 -2.2(3) . . . . ?
C18 C13 C12 N1 171.1(2) . . . . ?
C18 C17 C19 C20 -3.0(4) . . . . ?
C18 C17 C19 C21 117.9(3) . . . . ?
C18 C17 C19 C22 -121.5(3) . . . . ?
C13 C18 C17 C16 -0.2(4) . . . . ?
C13 C18 C17 C19 179.9(2) . . . . ?
C13 C14 C15 C16 1.3(3) . . . . ?
C13 C14 C15 C23 -178.3(2) . . . . ?
C14 C13 C12 N1 -5.5(4) . . . . ?
C14 C15 C16 C17 0.2(4) . . . . ?
C14 C15 C23 C24 -68.8(3) . . . . ?
C14 C15 C23 C26 172.2(3) . . . . ?
C14 C15 C23 C25 53.7(4) . . . . ?
C15 C16 C17 C18 -0.7(4) . . . . ?
C15 C16 C17 C19 179.2(2) . . . . ?
C5 N3 C1 Cl2 -172.8(2) . . . . ?
C5 N3 C1 C2 5.0(4) . . . . ?
C5 N2 C6 C11 -98.0(3) . . . . ?
C5 N2 C6 C7 82.4(4) . . . . ?
C5 C4 C3 C2 2.8(5) . . . . ?
C12 N1 N2 C5 -174.9(2) . . . . ?
C12 N1 N2 C6 8.1(4) . . . . ?
C12 C13 C14 O1 -7.4(4) . . . . ?
C12 C13 C14 C15 174.3(2) . . . . ?
C16 C15 C23 C24 111.6(3) . . . . ?
C16 C15 C23 C26 -7.4(4) . . . . ?
C16 C15 C23 C25 -125.9(3) . . . . ?
C16 C17 C19 C20 177.1(3) . . . . ?
C16 C17 C19 C21 -62.0(3) . . . . ?
C16 C17 C19 C22 58.6(3) . . . . ?
C6 N2 C5 N3 -176.6(2) . . . . ?
C6 N2 C5 C4 3.9(4) . . . . ?
C6 C11 C10 C9 -0.4(5) . . . . ?
C6 C7 C8 C9 -1.8(5) . . . . ?
C17 C18 C13 C14 1.7(4) . . . . ?
C17 C18 C13 C12 -175.0(2) . . . . ?
C1 N3 C5 N2 176.0(2) . . . . ?
C1 N3 C5 C4 -4.5(4) . . . . ?
C1 C2 C3 C4 -2.5(5) . . . . ?
C23 C15 C16 C17 179.8(2) . . . . ?
C11 C6 C7 C8 3.1(4) . . . . ?
C10 C9 C8 C7 -0.6(5) . . . . ?
C7 C6 C11 C10 -2.0(4) . . . . ?
C8 C9 C10 C11 1.7(5) . . . . ?
